data_7244206
loop_
_publ_author_name
'Shircliff, Anthony D.'
'Allbritton, Elisabeth M. A.'
'Davilla, Dustin J.'
'Gorbet, Michael-Joseph'
'Jones, Donald G.'
'Tresp, David S.'
'Allen, Michael B.'
'Shrestha, Alina'
'Burgess, Gwendolyn E.'
'Eze, John I.'
'Fernandez, Andrea T.'
'Ramirez, Daniel'
'Shoff, Kody J.'
'Crispin, Garet G.'
'Crone, Sarah B.'
'Flinn, Michael'
'Tran, Tien'
'Bryce, Darby S.'
'Bond, Abbagale L.'
'Shockey, Dylan W.'
'Oliver, Allen G.'
'Krause, Jeanette A.'
'Prior, Timothy J.'
'Hubin, Timothy J.'

_publ_section_title
;
 Expanding and quantifying the crystal chemistry of the flexible ligand
 15aneN5
;
_journal_issue 6
_journal_name_full CrystEngComm
_journal_page_first 1218
_journal_page_last 1236
_journal_paper_doi 10.1039/D1CE01534F
_journal_volume 24
_journal_year 2022
_chemical_formula_moiety 'C10 H25 Cl2 Fe N5'
_chemical_formula_sum 'C10 H25 Cl2 Fe N5'
_chemical_formula_weight 342.10
_space_group_crystal_system monoclinic
_space_group_IT_number 14
_space_group_name_Hall '-P 2yn'
_space_group_name_H-M_alt 'P 1 21/n 1'
_atom_sites_solution_hydrogens geom
_audit_creation_date 2021-07-22
_audit_creation_method
;
Olex2 1.3
(compiled 2020.11.12 svn.r5f609507 for OlexSys, GUI svn.r6272)
;
_audit_update_record
;
2021-08-04 deposited with the CCDC.	2022-01-04 downloaded from the CCDC.
;
_cell_angle_alpha 90
_cell_angle_beta 100.133(2)
_cell_angle_gamma 90
_cell_formula_units_Z 2
_cell_length_a 7.9184(6)
_cell_length_b 6.7907(5)
_cell_length_c 14.7266(11)
_cell_measurement_reflns_used 9975
_cell_measurement_temperature 150.15
_cell_measurement_theta_max 31.159
_cell_measurement_theta_min 4.4315
_cell_volume 779.52(10)
_computing_cell_refinement 'Bruker SAINT v8.37A'
_computing_data_collection 'Bruker APEX3 v2016.1.0'
_computing_data_reduction 'Bruker SAINT v8.37A'
_computing_molecular_graphics 'Olex2 1.3 (Dolomanov et al., 2009)'
_computing_publication_material 'Olex2 1.3 (Dolomanov et al., 2009)'
_computing_structure_refinement 'SHELXL 2018/3 (Sheldrick, 2015)'
_diffrn_ambient_temperature 150(2)
_diffrn_measured_fraction_theta_full 1.000
_diffrn_measured_fraction_theta_max 0.999
_diffrn_measurement_device_type 'Bruker PHOTON100 CMOS'
_diffrn_measurement_method 'omega-phi scans'
_diffrn_radiation_monochromator 'Si-<111> channel cut crystal'
_diffrn_radiation_type synchrotron
_diffrn_radiation_wavelength 0.7749
_diffrn_reflns_av_R_equivalents 0.0378
_diffrn_reflns_av_unetI/netI 0.0201
_diffrn_reflns_Laue_measured_fraction_full 1.000
_diffrn_reflns_Laue_measured_fraction_max 0.999
_diffrn_reflns_limit_h_max 10
_diffrn_reflns_limit_h_min -10
_diffrn_reflns_limit_k_max 9
_diffrn_reflns_limit_k_min -9
_diffrn_reflns_limit_l_max 19
_diffrn_reflns_limit_l_min -19
_diffrn_reflns_number 15568
_diffrn_reflns_point_group_measured_fraction_full 1.000
_diffrn_reflns_point_group_measured_fraction_max 0.999
_diffrn_reflns_theta_full 27.706
_diffrn_reflns_theta_max 31.135
_diffrn_reflns_theta_min 2.988
_diffrn_source synchrotron
_exptl_absorpt_coefficient_mu 1.642
_exptl_absorpt_correction_T_max 0.9281
_exptl_absorpt_correction_T_min 0.8105
_exptl_absorpt_correction_type multi-scan
_exptl_absorpt_process_details 'SADABS v2014.5 (Sheldrick)'
_exptl_crystal_colour colourless
_exptl_crystal_colour_primary colourless
_exptl_crystal_density_diffrn 1.457
_exptl_crystal_description block
_exptl_crystal_F_000 360
_exptl_crystal_size_max 0.04
_exptl_crystal_size_mid 0.02
_exptl_crystal_size_min 0.02
_refine_diff_density_max 0.452
_refine_diff_density_min -0.302
_refine_diff_density_rms 0.040
_refine_ls_extinction_coef 0.0036(10)
_refine_ls_extinction_expression Fc^*^=kFc[1+0.001xFc^2^\l^3^/sin(2\q)]^-1/4^
_refine_ls_extinction_method 'SHELXL-2018/3 (Sheldrick 2018)'
_refine_ls_goodness_of_fit_ref 1.061
_refine_ls_hydrogen_treatment constr
_refine_ls_matrix_type full
_refine_ls_number_parameters 157
_refine_ls_number_reflns 1936
_refine_ls_number_restraints 274
_refine_ls_restrained_S_all 0.992
_refine_ls_R_factor_all 0.0231
_refine_ls_R_factor_gt 0.0203
_refine_ls_shift/su_max 0.000
_refine_ls_shift/su_mean 0.000
_refine_ls_structure_factor_coef Fsqd
_refine_ls_weighting_details 'w=1/[\s^2^(Fo^2^)+(0.0236P)^2^+0.2149P] where P=(Fo^2^+2Fc^2^)/3'
_refine_ls_weighting_scheme calc
_refine_ls_wR_factor_gt 0.0515
_refine_ls_wR_factor_ref 0.0529
_reflns_Friedel_coverage 0.000
_reflns_number_gt 1780
_reflns_number_total 1936
_reflns_threshold_expression 'I > 2\s(I)'
_cod_data_source_file d1ce01534f2.cif
_cod_data_source_block alb04
_cod_depositor_comments 'Adding full bibliography for 7244202--7244217.cif.'
_cod_database_code 7244206
_shelx_shelxl_version_number 2018/3
_shelx_space_group_comment
;
The symmetry employed for this shelxl refinement is uniquely defined
by the following loop, which should always be used as a source of
symmetry information in preference to the above space-group names.
They are only intended as comments.
;
_shelx_estimated_absorpt_t_max 0.968
_shelx_estimated_absorpt_t_min 0.937
_olex2_refinement_description
;
1. Restrained distances
 N1-H1 \\sim N2-H2 \\sim N4-H4 \\sim N5-H5 \\sim N3-H3
 with sigma of 0.02
2. Uiso/Uaniso restraints and constraints
All non-hydrogen atoms restrained to be isotropic: with sigma of 0.1 and sigma
for terminal atoms of 0.2
3. Rigid body (RIGU) restrains
 All non-hydrogen atoms
 with sigma for 1-2 distances of 0.004 and sigma for 1-3 distances of 0.004
4. Others
 Fixed Sof: N1(0.5) H1(0.5) N3(0.5) H3(0.5) N2(0.5) H2(0.5) N4(0.5) H4(0.5)
 N5(0.5) H5(0.5) C1(0.5) H1A(0.5) H1B(0.5) C6(0.5) H6A(0.5) H6B(0.5) C2(0.5)
 H2A(0.5) H2B(0.5) C7(0.5) H7A(0.5) H7B(0.5) C3(0.5) H3A(0.5) H3B(0.5) C8(0.5)
 H8A(0.5) H8B(0.5) C4(0.5) H4A(0.5) H4B(0.5) C9(0.5) H9A(0.5) H9B(0.5) C5(0.5)
 H5A(0.5) H5B(0.5) C10(0.5) H10A(0.5) H10B(0.5)
5.a Ternary CH refined with riding coordinates and stretchable bonds:
 N1(H1), N3(H3), N2(H2), N4(H4), N5(H5)
5.b Secondary CH2 refined with riding coordinates:
 C1(H1A,H1B), C6(H6A,H6B), C2(H2A,H2B), C7(H7A,H7B), C3(H3A,H3B), C8(H8A,H8B),
 C4(H4A,H4B), C9(H9A,H9B), C5(H5A,H5B), C10(H10A,H10B)
;
_olex2_submission_special_instructions 'No special instructions were received'

loop_
_space_group_symop_operation_xyz
'x, y, z'
'-x+1/2, y+1/2, -z+1/2'
'-x, -y, -z'
'x-1/2, -y-1/2, z-1/2'

loop_
_atom_site_label
_atom_site_type_symbol
_atom_site_fract_x
_atom_site_fract_y
_atom_site_fract_z
_atom_site_U_iso_or_equiv
_atom_site_adp_type
_atom_site_occupancy
_atom_site_site_symmetry_order
_atom_site_calc_flag
_atom_site_refinement_flags_posn
_atom_site_refinement_flags_adp
_atom_site_refinement_flags_occupancy
_atom_site_disorder_assembly
_atom_site_disorder_group
Fe1 Fe 0.500000 0.000000 0.000000 0.01949(8) Uani 1 2 d S U P . .
Cl1 Cl 0.29735(4) 0.28855(4) -0.05152(2) 0.03213(10) Uani 1 1 d . U . . .
N1 N 0.6875(2) 0.2271(3) 0.06868(13) 0.0216(4) Uani 0.5 1 d D U P A -1
H1 H 0.6370(10) 0.346(2) 0.0515(4) 0.026 Uiso 0.5 1 calc DR U P A -1
N3 N 0.2920(3) -0.2278(3) 0.00464(15) 0.0269(4) Uani 0.5 1 d D U P A -1
H3 H 0.3427(10) -0.351(2) 0.00218(15) 0.032 Uiso 0.5 1 calc DR U P A -1
N2 N 0.4558(3) 0.0085(3) 0.14449(15) 0.0289(4) Uani 0.5 1 d D U P A -1
H2 H 0.5164(12) -0.095(2) 0.1750(6) 0.035 Uiso 0.5 1 calc DR U P A -1
N4 N 0.3908(3) -0.0853(3) -0.15109(14) 0.0281(4) Uani 0.5 1 d D U P A -1
H4 H 0.3366(11) 0.029(2) -0.1754(5) 0.034 Uiso 0.5 1 calc DR U P A -1
N5 N 0.7150(3) 0.0503(3) -0.09476(19) 0.0290(5) Uani 0.5 1 d D U P A -1
H5 H 0.7896(15) -0.054(2) -0.0817(3) 0.035 Uiso 0.5 1 calc DR U P A -1
C1 C 0.8191(7) 0.2264(9) -0.0670(4) 0.0339(11) Uani 0.5 1 d . U P A -1
H1A H 0.756923 0.346276 -0.092309 0.041 Uiso 0.5 1 calc R U P A -1
H1B H 0.928742 0.219179 -0.090421 0.041 Uiso 0.5 1 calc R U P A -1
C6 C 0.2271(8) -0.2189(11) 0.0924(4) 0.0430(14) Uani 0.5 1 d . U P A -1
H6A H 0.273920 -0.331372 0.131688 0.052 Uiso 0.5 1 calc R U P A -1
H6B H 0.100582 -0.231305 0.079696 0.052 Uiso 0.5 1 calc R U P A -1
C2 C 0.8528(4) 0.2326(5) 0.0372(2) 0.0296(7) Uani 0.5 1 d . U P A -1
H2A H 0.923753 0.118385 0.062223 0.036 Uiso 0.5 1 calc R U P A -1
H2B H 0.915391 0.354620 0.059115 0.036 Uiso 0.5 1 calc R U P A -1
C7 C 0.1608(5) -0.2105(6) -0.0774(3) 0.0349(8) Uani 0.5 1 d . U P A -1
H7A H 0.102049 -0.081637 -0.078204 0.042 Uiso 0.5 1 calc R U P A -1
H7B H 0.074288 -0.316157 -0.078587 0.042 Uiso 0.5 1 calc R U P A -1
C3 C 0.7026(9) 0.2206(14) 0.1680(6) 0.0348(13) Uani 0.5 1 d . U P A -1
H3A H 0.751733 0.345695 0.195397 0.042 Uiso 0.5 1 calc R U P A -1
H3B H 0.779472 0.111562 0.193553 0.042 Uiso 0.5 1 calc R U P A -1
C8 C 0.2504(9) -0.2286(14) -0.1599(6) 0.0395(14) Uani 0.5 1 d . U P A -1
H8A H 0.296391 -0.363509 -0.163010 0.047 Uiso 0.5 1 calc R U P A -1
H8B H 0.167705 -0.203483 -0.217451 0.047 Uiso 0.5 1 calc R U P A -1
C4 C 0.5242(5) 0.1892(6) 0.1909(2) 0.0353(7) Uani 0.5 1 d . U P A -1
H4A H 0.530898 0.176571 0.258405 0.042 Uiso 0.5 1 calc R U P A -1
H4B H 0.449070 0.302262 0.168954 0.042 Uiso 0.5 1 calc R U P A -1
C9 C 0.5152(5) -0.1226(6) -0.2107(3) 0.0396(8) Uani 0.5 1 d . U P A -1
H9A H 0.457781 -0.121947 -0.276064 0.048 Uiso 0.5 1 calc R U P A -1
H9B H 0.569228 -0.253036 -0.196532 0.048 Uiso 0.5 1 calc R U P A -1
C5 C 0.2754(4) -0.0311(5) 0.1433(3) 0.0388(7) Uani 0.5 1 d . U P A -1
H5A H 0.205114 0.078619 0.112701 0.047 Uiso 0.5 1 calc R U P A -1
H5B H 0.253588 -0.042357 0.207303 0.047 Uiso 0.5 1 calc R U P A -1
C10 C 0.6493(5) 0.0370(5) -0.1942(2) 0.0422(7) Uani 0.5 1 d . U P A -1
H10A H 0.744183 0.005727 -0.227536 0.051 Uiso 0.5 1 calc R U P A -1
H10B H 0.598454 0.164496 -0.217402 0.051 Uiso 0.5 1 calc R U P A -1

loop_
_atom_site_aniso_label
_atom_site_aniso_U_11
_atom_site_aniso_U_22
_atom_site_aniso_U_33
_atom_site_aniso_U_23
_atom_site_aniso_U_13
_atom_site_aniso_U_12
Fe1 0.02134(12) 0.01683(12) 0.01844(12) 0.00051(8) -0.00161(8) -0.00253(8)
Cl1 0.02944(16) 0.01674(14) 0.04715(19) 0.00233(12) -0.00166(13) 0.00538(11)
N1 0.0212(9) 0.0165(9) 0.0246(10) 0.0002(7) -0.0024(7) 0.0027(7)
N3 0.0249(10) 0.0206(9) 0.0345(11) 0.0004(8) 0.0035(8) 0.0002(8)
N2 0.0304(11) 0.0302(11) 0.0266(10) 0.0028(8) 0.0067(8) 0.0015(8)
N4 0.0342(10) 0.0236(10) 0.0241(10) -0.0012(8) -0.0013(8) 0.0001(9)
N5 0.0300(11) 0.0307(12) 0.0271(12) 0.0020(10) 0.0077(10) 0.0061(9)
C1 0.027(2) 0.0246(16) 0.054(3) 0.0009(18) 0.0169(19) -0.0009(15)
C6 0.039(3) 0.046(2) 0.049(3) 0.004(2) 0.023(2) -0.015(2)
C2 0.0179(12) 0.0214(14) 0.048(2) 0.0041(15) 0.0017(14) 0.0006(9)
C7 0.0228(14) 0.0230(14) 0.053(2) 0.0037(17) -0.0101(16) -0.0058(11)
C3 0.042(3) 0.036(2) 0.0217(16) -0.0067(14) -0.007(2) -0.006(2)
C8 0.044(3) 0.0252(18) 0.040(3) -0.0022(17) -0.016(2) -0.007(2)
C4 0.0469(19) 0.040(2) 0.0183(16) -0.0080(13) 0.0034(12) 0.0023(15)
C9 0.049(2) 0.046(2) 0.0229(17) -0.0059(15) 0.0051(13) 0.0110(16)
C5 0.0356(16) 0.0450(18) 0.040(2) 0.0015(16) 0.0191(17) -0.0024(12)
C10 0.0441(17) 0.060(2) 0.0239(14) 0.0029(13) 0.0112(13) 0.0030(14)

loop_
_atom_type_symbol
_atom_type_description
_atom_type_scat_dispersion_real
_atom_type_scat_dispersion_imag
_atom_type_scat_source
C C 0.0040 0.0020 'International Tables Vol C Tables 4.2.6.8 and 6.1.1.4'
H H 0.0000 0.0000 'International Tables Vol C Tables 4.2.6.8 and 6.1.1.4'
Cl Cl 0.1700 0.1900 'International Tables Vol C Tables 4.2.6.8 and 6.1.1.4'
Fe Fe 0.3555 0.9930 'International Tables Vol C Tables 4.2.6.8 and 6.1.1.4'
N N 0.0080 0.0040 'International Tables Vol C Tables 4.2.6.8 and 6.1.1.4'

loop_
_geom_angle_atom_site_label_1
_geom_angle_atom_site_label_2
_geom_angle_atom_site_label_3
_geom_angle
_geom_angle_site_symmetry_1
_geom_angle_site_symmetry_3
_geom_angle_publ_flag
Cl1 Fe1 Cl1 180.0 . 3_655 ?
N1 Fe1 Cl1 86.47(5) . . ?
N1 Fe1 Cl1 93.53(5) . 3_655 ?
N1 Fe1 N3 151.33(7) . . ?
N1 Fe1 N4 135.08(7) . . ?
N1 Fe1 N5 71.69(8) . . ?
N3 Fe1 Cl1 83.67(5) . 3_655 ?
N3 Fe1 Cl1 96.33(5) . . ?
N3 Fe1 N4 73.02(8) . . ?
N3 Fe1 N5 134.83(8) . . ?
N2 Fe1 Cl1 86.10(6) . 3_655 ?
N2 Fe1 Cl1 93.90(6) . . ?
N2 Fe1 N1 75.77(7) . . ?
N2 Fe1 N3 75.57(8) . . ?
N2 Fe1 N4 146.49(8) . . ?
N2 Fe1 N5 143.09(8) . . ?
N4 Fe1 Cl1 78.35(5) . . ?
N4 Fe1 Cl1 101.65(5) . 3_655 ?
N4 Fe1 N5 70.18(8) . . ?
N5 Fe1 Cl1 100.93(6) . . ?
N5 Fe1 Cl1 79.07(6) . 3_655 ?
Fe1 N1 H1 105.1 . . ?
C2 N1 Fe1 115.51(18) . . ?
C2 N1 H1 105.1 . . ?
C3 N1 Fe1 111.3(3) . . ?
C3 N1 H1 105.1 . . ?
C3 N1 C2 113.6(3) . . ?
Fe1 N3 H3 106.9 . . ?
C6 N3 Fe1 111.4(3) . . ?
C6 N3 H3 106.9 . . ?
C7 N3 Fe1 109.65(18) . . ?
C7 N3 H3 106.9 . . ?
C7 N3 C6 114.7(3) . . ?
Fe1 N2 H2 107.0 . . ?
C4 N2 Fe1 111.24(17) . . ?
C4 N2 H2 107.0 . . ?
C5 N2 Fe1 107.8(2) . . ?
C5 N2 H2 107.0 . . ?
C5 N2 C4 116.4(3) . . ?
Fe1 N4 H4 103.3 . . ?
C8 N4 Fe1 113.6(4) . . ?
C8 N4 H4 103.3 . . ?
C9 N4 Fe1 116.5(2) . . ?
C9 N4 H4 103.3 . . ?
C9 N4 C8 114.5(4) . . ?
Fe1 N5 H5 105.2 . . ?
C1 N5 Fe1 111.9(3) . . ?
C1 N5 H5 105.2 . . ?
C10 N5 Fe1 114.01(17) . . ?
C10 N5 H5 105.2 . . ?
C10 N5 C1 114.3(3) . . ?
N5 C1 H1A 110.3 . . ?
N5 C1 H1B 110.3 . . ?
N5 C1 C2 107.2(5) . . ?
H1A C1 H1B 108.5 . . ?
C2 C1 H1A 110.3 . . ?
C2 C1 H1B 110.3 . . ?
N3 C6 H6A 109.2 . . ?
N3 C6 H6B 109.2 . . ?
N3 C6 C5 112.2(5) . . ?
H6A C6 H6B 107.9 . . ?
C5 C6 H6A 109.2 . . ?
C5 C6 H6B 109.2 . . ?
N1 C2 C1 108.2(3) . . ?
N1 C2 H2A 110.1 . . ?
N1 C2 H2B 110.1 . . ?
C1 C2 H2A 110.1 . . ?
C1 C2 H2B 110.1 . . ?
H2A C2 H2B 108.4 . . ?
N3 C7 H7A 110.3 . . ?
N3 C7 H7B 110.3 . . ?
N3 C7 C8 107.0(4) . . ?
H7A C7 H7B 108.6 . . ?
C8 C7 H7A 110.3 . . ?
C8 C7 H7B 110.3 . . ?
N1 C3 H3A 110.1 . . ?
N1 C3 H3B 110.1 . . ?
N1 C3 C4 108.2(5) . . ?
H3A C3 H3B 108.4 . . ?
C4 C3 H3A 110.1 . . ?
C4 C3 H3B 110.1 . . ?
N4 C8 C7 109.2(6) . . ?
N4 C8 H8A 109.8 . . ?
N4 C8 H8B 109.8 . . ?
C7 C8 H8A 109.8 . . ?
C7 C8 H8B 109.8 . . ?
H8A C8 H8B 108.3 . . ?
N2 C4 C3 107.2(4) . . ?
N2 C4 H4A 110.3 . . ?
N2 C4 H4B 110.3 . . ?
C3 C4 H4A 110.3 . . ?
C3 C4 H4B 110.3 . . ?
H4A C4 H4B 108.5 . . ?
N4 C9 H9A 110.1 . . ?
N4 C9 H9B 110.1 . . ?
N4 C9 C10 108.1(3) . . ?
H9A C9 H9B 108.4 . . ?
C10 C9 H9A 110.1 . . ?
C10 C9 H9B 110.1 . . ?
N2 C5 C6 109.2(4) . . ?
N2 C5 H5A 109.8 . . ?
N2 C5 H5B 109.8 . . ?
C6 C5 H5A 109.8 . . ?
C6 C5 H5B 109.8 . . ?
H5A C5 H5B 108.3 . . ?
N5 C10 C9 108.7(3) . . ?
N5 C10 H10A 109.9 . . ?
N5 C10 H10B 109.9 . . ?
C9 C10 H10A 109.9 . . ?
C9 C10 H10B 109.9 . . ?
H10A C10 H10B 108.3 . . ?

loop_
_geom_bond_atom_site_label_1
_geom_bond_atom_site_label_2
_geom_bond_distance
_geom_bond_site_symmetry_2
_geom_bond_publ_flag
Fe1 Cl1 2.5616(3) 3_655 ?
Fe1 Cl1 2.5616(3) . ?
Fe1 N1 2.2529(18) . ?
Fe1 N3 2.269(2) . ?
Fe1 N2 2.217(2) . ?
Fe1 N4 2.315(2) . ?
Fe1 N5 2.408(3) . ?
N1 H1 0.920(17) . ?
N1 C2 1.464(4) . ?
N1 C3 1.447(8) . ?
N3 H3 0.930(18) . ?
N3 C6 1.474(7) . ?
N3 C7 1.453(4) . ?
N2 H2 0.921(18) . ?
N2 C4 1.462(4) . ?
N2 C5 1.451(4) . ?
N4 H4 0.930(18) . ?
N4 C8 1.466(7) . ?
N4 C9 1.452(4) . ?
N5 H5 0.923(18) . ?
N5 C1 1.469(6) . ?
N5 C10 1.468(4) . ?
C1 H1A 0.9900 . ?
C1 H1B 0.9900 . ?
C1 C2 1.511(7) . ?
C6 H6A 0.9900 . ?
C6 H6B 0.9900 . ?
C6 C5 1.495(7) . ?
C2 H2A 0.9900 . ?
C2 H2B 0.9900 . ?
C7 H7A 0.9900 . ?
C7 H7B 0.9900 . ?
C7 C8 1.517(9) . ?
C3 H3A 0.9900 . ?
C3 H3B 0.9900 . ?
C3 C4 1.524(7) . ?
C8 H8A 0.9900 . ?
C8 H8B 0.9900 . ?
C4 H4A 0.9900 . ?
C4 H4B 0.9900 . ?
C9 H9A 0.9900 . ?
C9 H9B 0.9900 . ?
C9 C10 1.507(5) . ?
C5 H5A 0.9900 . ?
C5 H5B 0.9900 . ?
C10 H10A 0.9900 . ?
C10 H10B 0.9900 . ?

loop_
_geom_torsion_atom_site_label_1
_geom_torsion_atom_site_label_2
_geom_torsion_atom_site_label_3
_geom_torsion_atom_site_label_4
_geom_torsion
_geom_torsion_site_symmetry_1
_geom_torsion_site_symmetry_2
_geom_torsion_site_symmetry_3
_geom_torsion_site_symmetry_4
_geom_torsion_publ_flag
Fe1 N1 C2 C1 46.1(4) . . . . ?
Fe1 N1 C3 C4 -40.4(7) . . . . ?
Fe1 N3 C6 C5 16.3(5) . . . . ?
Fe1 N3 C7 C8 55.4(4) . . . . ?
Fe1 N2 C4 C3 -45.4(5) . . . . ?
Fe1 N2 C5 C6 53.6(4) . . . . ?
Fe1 N4 C8 C7 26.4(7) . . . . ?
Fe1 N4 C9 C10 -44.5(3) . . . . ?
Fe1 N5 C1 C2 40.0(4) . . . . ?
Fe1 N5 C10 C9 -37.1(3) . . . . ?
N1 C3 C4 N2 56.7(7) . . . . ?
N3 C6 C5 N2 -46.6(5) . . . . ?
N3 C7 C8 N4 -53.5(7) . . . . ?
N4 C9 C10 N5 52.0(4) . . . . ?
N5 C1 C2 N1 -55.4(4) . . . . ?
C1 N5 C10 C9 -167.7(4) . . . . ?
C6 N3 C7 C8 -178.4(5) . . . . ?
C2 N1 C3 C4 -172.9(4) . . . . ?
C7 N3 C6 C5 -108.9(4) . . . . ?
C3 N1 C2 C1 176.6(5) . . . . ?
C8 N4 C9 C10 179.5(5) . . . . ?
C4 N2 C5 C6 179.3(4) . . . . ?
C9 N4 C8 C7 163.7(4) . . . . ?
C5 N2 C4 C3 -169.4(5) . . . . ?
C10 N5 C1 C2 171.5(3) . . . . ?
